data_4119459
loop_
_publ_author_name
'Mario Wriedt'
'Andrey A. Yakovenko'
'Gregory J. Halder'
'Andrey V. Prosvirin'
'Kim R. Dunbar'
'Hong-Cai Zhou'

_publ_section_title
;
 Reversible Switching from Antiferro- to Ferromagnetic Behavior by
 Solvent-Mediated, Thermally-Induced Phase Transitions in a Trimorphic
 MOF-Based Magnetic Sponge System
;
_journal_name_full 'Journal of the American Chemical Society'
_journal_page_first 4040
_journal_page_last 4050
_journal_paper_doi 10.1021/ja312347p
_journal_volume 135
_journal_year 2013
_chemical_formula_moiety 'C15 H14 Cu N6 O2, H2 O'
_chemical_formula_sum 'C15 H14 Cu N6 O3'
_chemical_formula_weight 389.9
_space_group_IT_number 2
_symmetry_cell_setting triclinic
_symmetry_Int_Tables_number 2
_symmetry_space_group_name_Hall '-P 1'
_symmetry_space_group_name_H-M 'P -1'
_cell_angle_alpha 75.320(5)
_cell_angle_beta 73.151(6)
_cell_angle_gamma 68.201(4)
_cell_formula_units_Z 2
_cell_length_a 8.8876(6)
_cell_length_b 9.8698(7)
_cell_length_c 11.3149(6)
_cell_measurement_temperature 295(2)
_cell_volume 870.05(10)
_computing_cell_refinement 'TOPAS v.4.2 (Bruker AXS, 2009)'
_computing_data_reduction 'Fit 2D (Hammersley, 1996)'
_computing_molecular_graphics 'DIAMOND 3 (Brandenburg, 2005)'
_computing_publication_material 'Jana 2006 (Palatinus, 2007)'
_computing_structure_refinement 'Jana 2006 (Palatinus, 2007)'
_computing_structure_solution 'FOX (Favre-Nicolin, 2002)'
_diffrn_ambient_temperature 295(2)
_diffrn_detector 'Imaging Plate'
_diffrn_detector_type Mar345
_diffrn_measurement_device 'diffractometr at 1-BM line'
_diffrn_radiation_monochromator 'PSL DCM Si(111)'
_diffrn_radiation_probe x-ray
_diffrn_radiation_type synchrotron
_diffrn_radiation_wavelength 0.60505
_diffrn_source synchrotron
_diffrn_source_type synchrotron
_exptl_absorpt_coefficient_mu 0.831
_exptl_crystal_density_diffrn 1.4877
_exptl_crystal_F_000 398
_pd_char_colour blue
_pd_char_particle_morphology 'samll crystalline powder'
_pd_instr_location
; 
1-BM-C line diffractometer, APS, Argonne National Lab (USA)
;
_pd_meas_2theta_range_inc 0.013
_pd_meas_2theta_range_max 25.993
_pd_meas_2theta_range_min 0.761
_pd_meas_number_of_points 1942
_pd_meas_scan_method fixed
_pd_prep_cool_rate 180
_pd_prep_pressure 101.325
_pd_prep_temperature 295(2)
_pd_proc_2theta_range_inc 0.013
_pd_proc_2theta_range_max 25.824
_pd_proc_2theta_range_min 2.905
_pd_proc_ls_background_function '12 Legendre polynoms'
_pd_proc_ls_pref_orient_corr 'Sasa & Uda'
_pd_proc_ls_profile_function Pseudo-Voigt
_pd_proc_ls_prof_R_factor 0.0534
_pd_proc_ls_prof_wR_expected 0.0397
_pd_proc_ls_prof_wR_factor 0.0729
_pd_spec_mounting 'capton capillary with He exchange gas'
_pd_spec_mount_mode transmission
_pd_spec_shape cylinder
_pd_spec_size_axial 10.0
_pd_spec_size_equat 0.9
_pd_spec_size_thick 0.9
_refine_diff_density_max 0.28
_refine_diff_density_min -0.31
_refine_ls_goodness_of_fit_all 1.830
_refine_ls_hydrogen_treatment constr
_refine_ls_number_constraints 125
_refine_ls_number_parameters 42
_refine_ls_number_restraints 0
_refine_ls_R_I_factor 0.0515
_refine_ls_shift/su_max 0.0154
_refine_ls_shift/su_mean 0.0008
_refine_ls_weighting_scheme sigma
_cod_data_source_file ja312347p_si_006.cif
_cod_data_source_block I
_cod_original_cell_volume 870.04(10)
_cod_database_code 4119459
_cod_database_fobs_code 4119459

loop_
_symmetry_equiv_pos_site_id
_symmetry_equiv_pos_as_xyz
1 x,y,z
2 -x,-y,-z

loop_
_atom_site_label
_atom_site_type_symbol
_atom_site_fract_x
_atom_site_fract_y
_atom_site_fract_z
_atom_site_adp_type
_atom_site_U_iso_or_equiv
_atom_site_symmetry_multiplicity
_atom_site_occupancy
_atom_site_calc_flag
_atom_site_refinement_flags
Cu1 Cu 0 0 0 Uiso 0.036(3) 2 1 d S
Cu2 Cu 0 0 0.5 Uiso 0.036(3) 2 1 d S
O1 O -0.105453 -0.112276 -0.098469 Uiso 0.048(4) 1 1 d G
O2 O -0.095376 -0.103909 -0.299619 Uiso 0.048(4) 1 1 d G
C1 C -0.081471 -0.059938 -0.212402 Uiso 0.048(4) 1 1 d G
C2 C -0.025231 0.067174 -0.24884 Uiso 0.048(4) 1 1 d G
N1 N 0.004028 0.12768 -0.169374 Uiso 0.048(4) 1 1 d G
N2 N 0.06062 0.233465 -0.238431 Uiso 0.048(4) 1 1 d G
N3 N 0.066588 0.239611 -0.361904 Uiso 0.048(4) 1 1 d G
N4 N 0.013877 0.137394 -0.367008 Uiso 0.048(4) 1 1 d G
N11 N -0.223807 0.134475 0.05717 Uiso 0.048(4) 1 1 d G
N12 N -0.215299 0.129309 0.472991 Uiso 0.048(4) 1 1 d G
C11 C -0.357885 0.092418 0.103892 Uiso 0.048(4) 1 1 d G
C12 C -0.51305 0.187962 0.150273 Uiso 0.048(4) 1 1 d G
C13 C -0.535816 0.333117 0.153245 Uiso 0.048(4) 1 1 d G
C14 C -0.398488 0.374244 0.106153 Uiso 0.048(4) 1 1 d G
C15 C -0.246468 0.27392 0.059584 Uiso 0.048(4) 1 1 d G
C16 C -0.707403 0.439868 0.202262 Uiso 0.048(4) 1 1 d G
C17 C -0.780322 0.402509 0.342965 Uiso 0.048(4) 1 1 d G
C18 C -0.70466 0.437206 0.429825 Uiso 0.048(4) 1 1 d G
C19 C -0.531961 0.32968 0.443223 Uiso 0.048(4) 1 1 d G
C20 C -0.507825 0.187243 0.508537 Uiso 0.048(4) 1 1 d G
C21 C -0.352491 0.092578 0.521681 Uiso 0.048(4) 1 1 d G
C22 C -0.237873 0.267973 0.410284 Uiso 0.048(4) 1 1 d G
C23 C -0.390972 0.369277 0.394006 Uiso 0.048(4) 1 1 d G
O1w O 0.195(3) 0.391(3) 0.894(2) Uiso 0.048(4) 1 1 d .
H1c11 H -0.347184 -0.008484 0.105722 Uiso 0.0573 1 1 d R
H1c12 H -0.606313 0.152102 0.180877 Uiso 0.0573 1 1 d R
H1c14 H -0.405594 0.474093 0.1047 Uiso 0.0573 1 1 d R
H1c15 H -0.152205 0.308315 0.027194 Uiso 0.0573 1 1 d R
H1c16 H -0.78388 0.445214 0.154933 Uiso 0.0573 1 1 d R
H2c16 H -0.702592 0.538831 0.183524 Uiso 0.0573 1 1 d R
H1c17 H -0.898091 0.451738 0.360109 Uiso 0.0573 1 1 d R
H2c17 H -0.772588 0.299955 0.363643 Uiso 0.0573 1 1 d R
H1c18 H -0.778219 0.440853 0.510886 Uiso 0.0573 1 1 d R
H2c18 H -0.699698 0.536127 0.402702 Uiso 0.0573 1 1 d R
H1c20 H -0.602049 0.153455 0.545746 Uiso 0.0573 1 1 d R
H1c21 H -0.342878 -0.004998 0.568452 Uiso 0.0573 1 1 d R
H1c22 H -0.14166 0.299135 0.374294 Uiso 0.0573 1 1 d R
H1c23 H -0.398192 0.466974 0.348342 Uiso 0.0573 1 1 d R

loop_
_atom_type_symbol
_atom_type_scat_dispersion_real
_atom_type_scat_dispersion_imag
_atom_type_scat_source
C 0.0020 0.0012 'International Tables Vol C tables 4.2.6.8 and 6.1.1.1'
H 0.0000 0.0000 'International Tables Vol C tables 4.2.6.8 and 6.1.1.1'
Cu 0.3365 0.9562 'International Tables Vol C tables 4.2.6.8 and 6.1.1.1'
N 0.0043 0.0024 'International Tables Vol C tables 4.2.6.8 and 6.1.1.1'
O 0.0076 0.0044 'International Tables Vol C tables 4.2.6.8 and 6.1.1.1'

loop_
_geom_angle_atom_site_label_1
_geom_angle_atom_site_label_2
_geom_angle_atom_site_label_3
_geom_angle_site_symmetry_1
_geom_angle_site_symmetry_3
_geom_angle
N1 Cu1 N1 . 2_555 180
N1 Cu1 N11 . . 88.2287
N1 Cu1 N11 . 2_555 91.7713
N1 Cu1 N11 2_555 . 91.7713
N1 Cu1 N11 2_555 2_555 88.2287
N11 Cu1 N11 . 2_555 180
N12 Cu2 N12 . 2_556 180
O1 C1 O2 . . 128.8739
O1 C1 C2 . . 116.5747
O2 C1 C2 . . 114.5266
C1 C2 N1 . . 123.8215
C1 C2 N4 . . 126.2372
N1 C2 N4 . . 109.8542
Cu1 N1 C2 . . 111.3744
Cu1 N1 N2 . . 141.0125
C2 N1 N2 . . 105.2911
N1 N2 N3 . . 110.1769
N2 N3 N4 . . 106.9028
C2 N4 N3 . . 107.7748
Cu1 N11 C11 . . 124.0683
Cu1 N11 C15 . . 120.2977
C11 N11 C15 . . 115.4447
Cu2 N12 C21 . . 122.9695
Cu2 N12 C22 . . 121.6039
C21 N12 C22 . . 115.2628
N11 C11 C12 . . 122.9299
N11 C11 H1c11 . . 118.535
C12 C11 H1c11 . . 118.5352
C11 C12 C13 . . 121.3777
C11 C12 H1c12 . . 119.3109
C13 C12 H1c12 . . 119.3114
C12 C13 C14 . . 115.0982
C12 C13 C16 . . 121.6194
C14 C13 C16 . . 123.2411
C13 C14 C15 . . 120.9666
C13 C14 H1c14 . . 119.5168
C15 C14 H1c14 . . 119.5166
N11 C15 C14 . . 124.1656
N11 C15 H1c15 . . 117.9168
C14 C15 H1c15 . . 117.9176
C13 C16 C17 . . 115.1156
C13 C16 H1c16 . . 109.4713
C13 C16 H2c16 . . 109.471
C17 C16 H1c16 . . 109.4712
C17 C16 H2c16 . . 109.471
H1c16 C16 H2c16 . . 103.168
C16 C17 C18 . . 115.5889
C16 C17 H1c17 . . 109.4707
C16 C17 H2c17 . . 109.4708
C18 C17 H1c17 . . 109.4712
C18 C17 H2c17 . . 109.4718
H1c17 C17 H2c17 . . 102.5714
C17 C18 C19 . . 114.72
C17 C18 H1c18 . . 109.4713
C17 C18 H2c18 . . 109.4714
C19 C18 H1c18 . . 109.4716
C19 C18 H2c18 . . 109.4708
H1c18 C18 H2c18 . . 103.6568
C18 C19 C20 . . 122.3353
C18 C19 C23 . . 122.3561
C20 C19 C23 . . 115.288
C19 C20 C21 . . 121.7929
C19 C20 H1c20 . . 119.1032
C21 C20 H1c20 . . 119.104
N12 C21 C20 . . 123.3048
N12 C21 H1c21 . . 118.3479
C20 C21 H1c21 . . 118.3474
N12 C22 C23 . . 124.3959
N12 C22 H1c22 . . 117.8022
C23 C22 H1c22 . . 117.8019
C19 C23 C22 . . 119.9467
C19 C23 H1c23 . . 120.0262
C22 C23 H1c23 . . 120.0271

loop_
_geom_bond_atom_site_label_1
_geom_bond_atom_site_label_2
_geom_bond_site_symmetry_2
_geom_bond_distance
Cu1 N1 . 2.0079
Cu1 N1 2_555 2.0079
Cu1 N11 . 1.966
Cu1 N11 2_555 1.966
Cu2 N12 . 1.9264
Cu2 N12 2_556 1.9264
O1 C1 . 1.2486
O2 C1 . 1.2268
C1 C2 . 1.4415
C2 N1 . 1.325
C2 N4 . 1.3523
N1 N2 . 1.3047
N2 N3 . 1.3692
N3 N4 . 1.2794
N11 C11 . 1.3277
N11 C15 . 1.3212
N12 C21 . 1.3264
N12 C22 . 1.3428
C11 C12 . 1.3899
C11 H1c11 . 0.96
C12 C13 . 1.3783
C12 H1c12 . 0.96
C13 C14 . 1.349
C13 C16 . 1.5349
C14 C15 . 1.3934
C14 H1c14 . 0.96
C15 H1c15 . 0.96
C16 C17 . 1.5403
C16 H1c16 . 0.96
C16 H2c16 . 0.96
C17 C18 . 1.5034
C17 H1c17 . 0.96
C17 H2c17 . 0.96
C18 C19 . 1.5325
C18 H1c18 . 0.96
C18 H2c18 . 0.96
C19 C20 . 1.382
C19 C23 . 1.3718
C20 C21 . 1.3753
C20 H1c20 . 0.96
C21 H1c21 . 0.96
C22 C23 . 1.388
C22 H1c22 . 0.96
C23 H1c23 . 0.96

loop_
_geom_hbond_atom_site_label_D
_geom_hbond_atom_site_label_H
_geom_hbond_atom_site_label_A
_geom_hbond_site_symmetry_A
_geom_hbond_distance_DH
_geom_hbond_distance_HA
_geom_hbond_distance_DA
_geom_hbond_angle_DHA
C22 H1c22 O2 2_555 0.96 2.38 2.8771 112.06
